data_4025845
loop_
_publ_author_name
'Xiaojie Zhang'
'Xiaoxia Jiang'
'Kai Zhang'
'Lu Mao'
'Jing Luo'
'Chunyan Chi'
'Hardy Sze On Chan'
'Jishan Wu'

_publ_section_title
;
 Synthesis, Self-Assembly, and Charge Transporting Property of Contorted
 Tetrabenzocoronenes
;
_journal_name_full 'Journal of Organic Chemistry'
_journal_page_first 8069
_journal_page_last 8077
_journal_paper_doi 10.1021/jo101701k
_journal_volume 75
_journal_year 2010
_chemical_formula_sum 'C40 H24'
_chemical_formula_weight 504.59
_chemical_name_systematic
; 
 ? 
;
_space_group_IT_number 15
_symmetry_cell_setting monoclinic
_symmetry_space_group_name_Hall '-C 2yc'
_symmetry_space_group_name_H-M 'C 1 2/c 1'
_atom_sites_solution_hydrogens geom
_atom_sites_solution_primary direct
_atom_sites_solution_secondary difmap
_audit_creation_method SHELXL-97
_cell_angle_alpha 90.00
_cell_angle_beta 111.812(3)
_cell_angle_gamma 90.00
_cell_formula_units_Z 8
_cell_length_a 27.083(3)
_cell_length_b 5.8323(7)
_cell_length_c 34.230(4)
_cell_measurement_reflns_used 2241
_cell_measurement_temperature 223(2)
_cell_measurement_theta_max 26.57
_cell_measurement_theta_min 2.47
_cell_volume 5019.8(10)
_computing_cell_refinement 'Bruker SMART'
_computing_data_collection 'Bruker SMART'
_computing_data_reduction 'Bruker SAINT'
_computing_molecular_graphics 'Bruker SHELXTL'
_computing_publication_material 'Bruker SHELXTL'
_computing_structure_refinement 'SHELXL-97 (Sheldrick, 1997)'
_computing_structure_solution 'SHELXS-97 (Sheldrick, 1990)'
_diffrn_ambient_temperature 223(2)
_diffrn_measured_fraction_theta_full 0.999
_diffrn_measured_fraction_theta_max 0.999
_diffrn_measurement_device_type 'CCD area detector'
_diffrn_measurement_method 'phi and omega scans'
_diffrn_radiation_monochromator graphite
_diffrn_radiation_source 'fine-focus sealed tube'
_diffrn_radiation_type MoK\a
_diffrn_radiation_wavelength 0.71073
_diffrn_reflns_av_R_equivalents 0.0548
_diffrn_reflns_av_sigmaI/netI 0.0604
_diffrn_reflns_limit_h_max 31
_diffrn_reflns_limit_h_min -33
_diffrn_reflns_limit_k_max 7
_diffrn_reflns_limit_k_min -7
_diffrn_reflns_limit_l_max 42
_diffrn_reflns_limit_l_min -29
_diffrn_reflns_number 15105
_diffrn_reflns_theta_full 26.00
_diffrn_reflns_theta_max 26.00
_diffrn_reflns_theta_min 1.62
_exptl_absorpt_coefficient_mu 0.076
_exptl_absorpt_correction_T_max 0.9970
_exptl_absorpt_correction_T_min 0.9704
_exptl_absorpt_correction_type empirical
_exptl_absorpt_process_details 'Sadabs, (Sheldrick 2001)'
_exptl_crystal_colour Yellow
_exptl_crystal_density_diffrn 1.335
_exptl_crystal_density_meas ?
_exptl_crystal_density_method 'not measured'
_exptl_crystal_description Plate
_exptl_crystal_F_000 2112
_exptl_crystal_size_max 0.40
_exptl_crystal_size_mid 0.10
_exptl_crystal_size_min 0.04
_refine_diff_density_max 0.368
_refine_diff_density_min -0.267
_refine_diff_density_rms 0.046
_refine_ls_extinction_method none
_refine_ls_goodness_of_fit_ref 1.171
_refine_ls_hydrogen_treatment mixed
_refine_ls_matrix_type full
_refine_ls_number_parameters 361
_refine_ls_number_reflns 4935
_refine_ls_number_restraints 0
_refine_ls_restrained_S_all 1.171
_refine_ls_R_factor_all 0.1214
_refine_ls_R_factor_gt 0.0898
_refine_ls_shift/su_max 0.001
_refine_ls_shift/su_mean 0.000
_refine_ls_structure_factor_coef Fsqd
_refine_ls_weighting_details 'calc w=1/[\s^2^(Fo^2^)+(0.0587P)^2^+7.1060P] where P=(Fo^2^+2Fc^2^)/3'
_refine_ls_weighting_scheme calc
_refine_ls_wR_factor_gt 0.1906
_refine_ls_wR_factor_ref 0.2063
_reflns_number_gt 3617
_reflns_number_total 4935
_reflns_threshold_expression >2sigma(I)
_cod_data_source_file jo101701k_si_002.cif
_cod_data_source_block 8469
_cod_depositor_comments
;
The following automatic conversions were performed:

'_symmetry_cell_setting' value 'Monoclinic' changed to 'monoclinic'
according to the built-in table from CIF Core dictionary named
'cif_core.dic' version 2.4.1 from
2010-06-29.

'_exptl_absorpt_correction_type' value 'Empirical'
changed to 'empirical' according to the built-in table from CIF Core
dictionary named 'cif_core.dic' version 2.4.1 from 2010-06-29.

Automatic conversion script
Id: cif_fix_values 1646 2011-03-28 12:23:43Z adriana 

The following automatic conversions were performed:

'_exptl_crystal_density_meas' value 'Not' was changed to '?' - the
value is perceived as not measured.

Automatic conversion script
Id: cif_fix_values 3008 2015-01-20 13:52:24Z robertas 
;
_cod_original_cell_volume 5019.7(11)
_cod_database_code 4025845

loop_
_symmetry_equiv_pos_as_xyz
'x, y, z'
'-x, y, -z+1/2'
'x+1/2, y+1/2, z'
'-x+1/2, y+1/2, -z+1/2'
'-x, -y, -z'
'x, -y, z-1/2'
'-x+1/2, -y+1/2, -z'
'x+1/2, -y+1/2, z-1/2'

loop_
_atom_site_label
_atom_site_type_symbol
_atom_site_fract_x
_atom_site_fract_y
_atom_site_fract_z
_atom_site_U_iso_or_equiv
_atom_site_adp_type
_atom_site_occupancy
_atom_site_symmetry_multiplicity
_atom_site_calc_flag
_atom_site_refinement_flags
_atom_site_disorder_assembly
_atom_site_disorder_group
C1 C 0.40185(14) 0.4870(5) 0.15615(10) 0.0488(8) Uani 1 1 d . . .
H1 H 0.4103 0.5721 0.1362 0.059 Uiso 1 1 calc R . .
C2 C 0.43978(14) 0.3512(5) 0.18393(11) 0.0522(9) Uani 1 1 d . . .
H2 H 0.4742 0.3460 0.1833 0.063 Uiso 1 1 calc R . .
C3 C 0.42785(15) 0.2207(6) 0.21313(10) 0.0550(9) Uani 1 1 d . . .
H3 H 0.4541 0.1268 0.2321 0.066 Uiso 1 1 calc R . .
C4 C 0.37814(15) 0.2286(6) 0.21437(10) 0.0542(9) Uani 1 1 d . . .
H4 H 0.3704 0.1389 0.2342 0.065 Uiso 1 1 calc R . .
C5 C 0.33817(14) 0.3690(5) 0.18644(10) 0.0463(8) Uani 1 1 d . . .
C6 C 0.34995(13) 0.5021(5) 0.15689(9) 0.0434(8) Uani 1 1 d . . .
C7 C 0.31020(14) 0.6517(5) 0.12863(9) 0.0454(8) Uani 1 1 d . . .
C8 C 0.26068(13) 0.6792(5) 0.13253(9) 0.0432(8) Uani 1 1 d . . .
C9 C 0.24719(13) 0.5347(5) 0.16122(9) 0.0427(8) Uani 1 1 d . . .
C10 C 0.28524(14) 0.3784(5) 0.18722(9) 0.0452(8) Uani 1 1 d . . .
C11 C 0.27066(15) 0.2276(6) 0.21302(10) 0.0563(9) Uani 1 1 d . . .
H11 H 0.2959 0.1230 0.2300 0.068 Uiso 1 1 calc R . .
C12 C 0.22138(15) 0.2285(6) 0.21413(10) 0.0562(9) Uani 1 1 d . . .
H12 H 0.2131 0.1255 0.2319 0.067 Uiso 1 1 calc R . .
C13 C 0.18200(14) 0.3819(5) 0.18899(9) 0.0463(8) Uani 1 1 d . . .
C14 C 0.19421(13) 0.5371(5) 0.16232(8) 0.0412(8) Uani 1 1 d . . .
C15 C 0.15346(14) 0.6845(5) 0.13454(9) 0.0427(8) Uani 1 1 d . . .
C16 C 0.10082(14) 0.6578(5) 0.13208(9) 0.0447(8) Uani 1 1 d . . .
C17 C 0.08881(14) 0.5067(5) 0.16061(9) 0.0460(8) Uani 1 1 d . . .
C18 C 0.12905(14) 0.3740(5) 0.18958(9) 0.0463(8) Uani 1 1 d . . .
C19 C 0.11602(16) 0.2346(6) 0.21817(10) 0.0548(9) Uani 1 1 d . . .
H19 H 0.1428 0.1466 0.2379 0.066 Uiso 1 1 calc R . .
C20 C 0.06531(16) 0.2245(6) 0.21782(11) 0.0561(9) Uani 1 1 d . . .
H20 H 0.0577 0.1318 0.2373 0.067 Uiso 1 1 calc R . .
C21 C 0.02500(15) 0.3530(6) 0.18827(11) 0.0533(9) Uani 1 1 d . . .
H21 H -0.0099 0.3465 0.1878 0.064 Uiso 1 1 calc R . .
C22 C 0.03636(14) 0.4874(5) 0.16017(10) 0.0487(8) Uani 1 1 d . . .
H22 H 0.0087 0.5695 0.1399 0.058 Uiso 1 1 calc R . .
C23 C 0.32643(12) 0.7589(5) 0.09556(10) 0.0440(8) Uani 1 1 d . . .
C24 C 0.36078(13) 0.9465(5) 0.10496(11) 0.0510(9) Uani 1 1 d . . .
H24 H 0.3727 1.0107 0.1321 0.061 Uiso 1 1 calc R . .
C25 C 0.37742(14) 1.0387(6) 0.07487(12) 0.0608(10) Uani 1 1 d . . .
H25 H 0.4003 1.1663 0.0815 0.073 Uiso 1 1 calc R . .
C26 C 0.36068(15) 0.9447(7) 0.03522(12) 0.0666(11) Uani 1 1 d . . .
H26 H 0.3719 1.0080 0.0147 0.080 Uiso 1 1 calc R . .
C27 C 0.32727(16) 0.7568(8) 0.02579(12) 0.0705(11) Uani 1 1 d . . .
H27 H 0.3158 0.6919 -0.0013 0.085 Uiso 1 1 calc R . .
C28 C 0.31078(15) 0.6647(6) 0.05572(11) 0.0592(10) Uani 1 1 d . . .
H28 H 0.2885 0.5354 0.0491 0.071 Uiso 1 1 calc R . .
C29 C 0.22154(13) 0.8556(5) 0.10909(9) 0.0439(8) Uani 1 1 d . . .
C30 C 0.23436(16) 1.0362(6) 0.08771(13) 0.0686(11) Uani 1 1 d . . .
H30 H 0.2690 1.0407 0.0875 0.082 Uiso 1 1 calc R . .
C31 C 0.20002(15) 1.2063(6) 0.06713(11) 0.0536(9) Uani 1 1 d . . .
H31 H 0.2102 1.3176 0.0517 0.064 Uiso 1 1 calc R . .
C32 C 0.15143(15) 1.2126(6) 0.06921(11) 0.0573(10) Uani 1 1 d . . .
H32 H 0.1272 1.3292 0.0555 0.069 Uiso 1 1 calc R . .
C33 C 0.13777(16) 1.0471(7) 0.09150(13) 0.0710(12) Uani 1 1 d . . .
H33 H 0.1046 1.0598 0.0943 0.085 Uiso 1 1 calc R . .
C34 C 0.17007(14) 0.8593(5) 0.11051(9) 0.0448(8) Uani 1 1 d . . .
C35 C 0.05320(14) 0.7691(5) 0.09958(9) 0.0465(8) Uani 1 1 d . . .
C36 C 0.03233(17) 0.6802(7) 0.05991(12) 0.0775(13) Uani 1 1 d . . .
H36 H 0.0489 0.5543 0.0527 0.093 Uiso 1 1 calc R . .
C37 C -0.01312(19) 0.7743(8) 0.03015(13) 0.0941(17) Uani 1 1 d . . .
H37 H -0.0268 0.7123 0.0029 0.113 Uiso 1 1 calc R . .
C38 C -0.03818(16) 0.9555(7) 0.03995(12) 0.0693(11) Uani 1 1 d . . .
H38 H -0.0691 1.0181 0.0197 0.083 Uiso 1 1 calc R . .
C39 C -0.01783(15) 1.0450(6) 0.07964(11) 0.0559(9) Uani 1 1 d . . .
H39 H -0.0346 1.1705 0.0868 0.067 Uiso 1 1 calc R . .
C40 C 0.02738(14) 0.9511(5) 0.10931(10) 0.0485(8) Uani 1 1 d . . .
H40 H 0.0408 1.0124 0.1367 0.058 Uiso 1 1 calc R . .

loop_
_atom_site_aniso_label
_atom_site_aniso_U_11
_atom_site_aniso_U_22
_atom_site_aniso_U_33
_atom_site_aniso_U_23
_atom_site_aniso_U_13
_atom_site_aniso_U_12
C1 0.055(2) 0.0319(17) 0.0496(19) 0.0001(14) 0.0084(16) -0.0066(15)
C2 0.051(2) 0.0382(18) 0.054(2) -0.0019(16) 0.0044(17) -0.0001(16)
C3 0.057(2) 0.0445(19) 0.0471(19) 0.0046(16) 0.0001(17) 0.0075(18)
C4 0.064(2) 0.0459(19) 0.0439(19) 0.0085(16) 0.0092(17) 0.0020(18)
C5 0.058(2) 0.0342(16) 0.0363(16) -0.0003(13) 0.0050(15) 0.0019(15)
C6 0.051(2) 0.0298(15) 0.0387(17) -0.0062(13) 0.0046(15) -0.0070(14)
C7 0.054(2) 0.0290(15) 0.0378(17) -0.0026(13) -0.0009(15) -0.0073(15)
C8 0.052(2) 0.0285(15) 0.0358(16) -0.0048(13) 0.0011(15) -0.0043(14)
C9 0.055(2) 0.0286(15) 0.0325(16) -0.0069(12) 0.0029(14) -0.0026(15)
C10 0.058(2) 0.0349(16) 0.0331(16) -0.0030(13) 0.0059(15) -0.0017(15)
C11 0.064(2) 0.053(2) 0.0424(19) 0.0143(16) 0.0088(17) 0.0087(19)
C12 0.069(3) 0.049(2) 0.0440(19) 0.0130(16) 0.0127(18) 0.0005(19)
C13 0.062(2) 0.0368(17) 0.0282(15) -0.0027(13) 0.0031(15) -0.0041(16)
C14 0.056(2) 0.0310(15) 0.0250(14) -0.0074(12) 0.0018(14) -0.0023(14)
C15 0.060(2) 0.0330(16) 0.0275(15) -0.0047(12) 0.0078(14) -0.0034(15)
C16 0.059(2) 0.0348(16) 0.0318(16) -0.0071(13) 0.0065(15) -0.0004(15)
C17 0.063(2) 0.0324(16) 0.0343(16) -0.0103(13) 0.0090(15) -0.0041(15)
C18 0.060(2) 0.0382(17) 0.0324(16) -0.0065(13) 0.0075(15) -0.0061(16)
C19 0.070(3) 0.0463(19) 0.0395(18) 0.0037(15) 0.0105(17) -0.0064(18)
C20 0.075(3) 0.0426(19) 0.050(2) -0.0016(16) 0.0226(19) -0.0111(19)
C21 0.064(2) 0.0359(18) 0.058(2) -0.0092(16) 0.0210(19) -0.0077(17)
C22 0.057(2) 0.0336(17) 0.0511(19) -0.0086(15) 0.0144(17) -0.0049(16)
C23 0.0435(18) 0.0329(16) 0.0414(17) 0.0042(13) -0.0005(14) -0.0016(14)
C24 0.052(2) 0.0350(17) 0.053(2) 0.0044(15) 0.0051(16) -0.0056(16)
C25 0.053(2) 0.047(2) 0.066(2) 0.0174(18) 0.0023(19) -0.0099(18)
C26 0.058(2) 0.074(3) 0.058(2) 0.031(2) 0.0098(19) 0.001(2)
C27 0.078(3) 0.079(3) 0.0397(19) 0.007(2) 0.0058(19) -0.009(2)
C28 0.064(2) 0.052(2) 0.047(2) 0.0027(17) 0.0035(18) -0.0156(18)
C29 0.052(2) 0.0322(16) 0.0348(16) -0.0011(13) 0.0014(15) -0.0039(15)
C30 0.053(2) 0.050(2) 0.096(3) 0.028(2) 0.019(2) 0.0069(18)
C31 0.059(2) 0.0380(18) 0.058(2) 0.0141(16) 0.0151(18) 0.0007(17)
C32 0.056(2) 0.052(2) 0.055(2) 0.0211(17) 0.0109(18) 0.0103(18)
C33 0.065(3) 0.071(3) 0.080(3) 0.037(2) 0.030(2) 0.017(2)
C34 0.056(2) 0.0385(17) 0.0312(16) 0.0006(13) 0.0065(15) 0.0011(16)
C35 0.058(2) 0.0402(17) 0.0368(16) -0.0049(14) 0.0120(15) -0.0009(16)
C36 0.080(3) 0.077(3) 0.054(2) -0.022(2) 0.001(2) 0.031(2)
C37 0.099(4) 0.100(4) 0.049(2) -0.027(2) -0.012(2) 0.034(3)
C38 0.063(3) 0.073(3) 0.056(2) 0.003(2) 0.0026(19) 0.017(2)
C39 0.070(3) 0.0406(18) 0.055(2) 0.0070(17) 0.0211(19) 0.0097(18)
C40 0.067(2) 0.0355(17) 0.0382(17) -0.0010(14) 0.0137(16) 0.0001(17)

loop_
_atom_type_symbol
_atom_type_description
_atom_type_scat_dispersion_real
_atom_type_scat_dispersion_imag
_atom_type_scat_source
C C 0.0033 0.0016 'International Tables Vol C Tables 4.2.6.8 and 6.1.1.4'
H H 0.0000 0.0000 'International Tables Vol C Tables 4.2.6.8 and 6.1.1.4'

loop_
_geom_angle_atom_site_label_1
_geom_angle_atom_site_label_2
_geom_angle_atom_site_label_3
_geom_angle
_geom_angle_site_symmetry_1
_geom_angle_site_symmetry_3
_geom_angle_publ_flag
C2 C1 C6 121.2(3) . . ?
C1 C2 C3 120.3(3) . . ?
C4 C3 C2 120.1(3) . . ?
C3 C4 C5 121.1(3) . . ?
C6 C5 C4 119.2(3) . . ?
C6 C5 C10 119.0(3) . . ?
C4 C5 C10 121.8(3) . . ?
C5 C6 C1 118.1(3) . . ?
C5 C6 C7 120.4(3) . . ?
C1 C6 C7 121.5(3) . . ?
C8 C7 C6 120.4(3) . . ?
C8 C7 C23 125.7(3) . . ?
C6 C7 C23 113.9(3) . . ?
C7 C8 C9 119.4(3) . . ?
C7 C8 C29 123.0(3) . . ?
C9 C8 C29 117.6(3) . . ?
C10 C9 C8 119.7(3) . . ?
C10 C9 C14 119.1(3) . . ?
C8 C9 C14 121.1(3) . . ?
C11 C10 C9 119.4(3) . . ?
C11 C10 C5 120.1(3) . . ?
C9 C10 C5 120.6(3) . . ?
C12 C11 C10 121.9(3) . . ?
C11 C12 C13 121.1(3) . . ?
C14 C13 C12 119.7(3) . . ?
C14 C13 C18 120.2(3) . . ?
C12 C13 C18 120.0(3) . . ?
C13 C14 C15 120.2(3) . . ?
C13 C14 C9 118.9(3) . . ?
C15 C14 C9 120.7(3) . . ?
C16 C15 C14 119.0(3) . . ?
C16 C15 C34 123.6(3) . . ?
C14 C15 C34 117.4(3) . . ?
C15 C16 C17 120.5(3) . . ?
C15 C16 C35 124.7(3) . . ?
C17 C16 C35 114.8(3) . . ?
C18 C17 C22 118.4(3) . . ?
C18 C17 C16 120.4(3) . . ?
C22 C17 C16 121.2(3) . . ?
C17 C18 C19 118.6(3) . . ?
C17 C18 C13 119.2(3) . . ?
C19 C18 C13 122.2(3) . . ?
C20 C19 C18 121.7(3) . . ?
C19 C20 C21 119.6(3) . . ?
C22 C21 C20 119.9(4) . . ?
C21 C22 C17 121.7(3) . . ?
C28 C23 C24 118.2(3) . . ?
C28 C23 C7 120.8(3) . . ?
C24 C23 C7 120.8(3) . . ?
C25 C24 C23 120.6(3) . . ?
C26 C25 C24 120.2(3) . . ?
C25 C26 C27 119.6(4) . . ?
C28 C27 C26 120.3(4) . . ?
C27 C28 C23 121.0(3) . . ?
C30 C29 C34 116.5(3) . . ?
C30 C29 C8 122.7(3) . . ?
C34 C29 C8 120.6(3) . . ?
C31 C30 C29 124.4(4) . . ?
C32 C31 C30 119.0(3) . . ?
C31 C32 C33 119.0(3) . . ?
C32 C33 C34 124.1(4) . . ?
C33 C34 C29 116.7(3) . . ?
C33 C34 C15 122.0(3) . . ?
C29 C34 C15 121.1(3) . . ?
C36 C35 C40 118.3(3) . . ?
C36 C35 C16 119.8(3) . . ?
C40 C35 C16 121.8(3) . . ?
C35 C36 C37 120.5(4) . . ?
C38 C37 C36 120.9(4) . . ?
C37 C38 C39 119.2(4) . . ?
C38 C39 C40 120.0(3) . . ?
C35 C40 C39 121.2(3) . . ?

loop_
_geom_bond_atom_site_label_1
_geom_bond_atom_site_label_2
_geom_bond_distance
_geom_bond_site_symmetry_2
_geom_bond_publ_flag
C1 C2 1.364(4) . ?
C1 C6 1.418(5) . ?
C2 C3 1.386(5) . ?
C3 C4 1.363(5) . ?
C4 C5 1.410(4) . ?
C5 C6 1.402(4) . ?
C5 C10 1.445(5) . ?
C6 C7 1.443(4) . ?
C7 C8 1.405(5) . ?
C7 C23 1.495(5) . ?
C8 C9 1.440(4) . ?
C8 C29 1.481(4) . ?
C9 C10 1.415(4) . ?
C9 C14 1.450(5) . ?
C10 C11 1.403(5) . ?
C11 C12 1.349(5) . ?
C12 C13 1.413(5) . ?
C13 C14 1.410(4) . ?
C13 C18 1.442(5) . ?
C14 C15 1.442(4) . ?
C15 C16 1.405(5) . ?
C15 C34 1.481(4) . ?
C16 C17 1.439(4) . ?
C16 C35 1.502(4) . ?
C17 C18 1.402(4) . ?
C17 C22 1.420(5) . ?
C18 C19 1.414(4) . ?
C19 C20 1.370(5) . ?
C20 C21 1.398(5) . ?
C21 C22 1.362(5) . ?
C23 C28 1.383(4) . ?
C23 C24 1.394(4) . ?
C24 C25 1.378(5) . ?
C25 C26 1.375(5) . ?
C26 C27 1.381(6) . ?
C27 C28 1.370(5) . ?
C29 C30 1.398(5) . ?
C29 C34 1.413(5) . ?
C30 C31 1.363(5) . ?
C31 C32 1.345(5) . ?
C32 C33 1.364(5) . ?
C33 C34 1.402(5) . ?
C35 C36 1.364(5) . ?
C35 C40 1.378(4) . ?
C36 C37 1.386(5) . ?
C37 C38 1.364(6) . ?
C38 C39 1.366(5) . ?
C39 C40 1.381(5) . ?

loop_
_cod_related_entry_id
_cod_related_entry_database
_cod_related_entry_code
1 ChemSpider 30659310
